data_4308984
loop_
_publ_author_name
'Tapan K. Karmakar'
'Barindra K. Ghosh'
'A. Usman'
'Hoong-Kun Fun'
'Eric Rivi\`ere'
'Talal Mallah'
'Guillem Arom\'i'
'Swapan K. Chandra'

_publ_section_title
;
Magneto-Structural Correlations: Synthesis of a Family of End-On
Azido-Bridged Manganese(II) Dinuclear Compounds with S= 5 Spin Ground State
;
_journal_name_full 'Inorganic Chemistry'
_journal_page_first 2391
_journal_page_last 2399
_journal_paper_doi 10.1021/ic048542v
_journal_volume 44
_journal_year 2005
_chemical_formula_moiety 'C56 H52 Mn2 N14, 2(Cl O4)'
_chemical_formula_sum 'C56 H52 Cl2 Mn2 N14 O8'
_chemical_formula_weight 1229.90
_chemical_name_systematic
; 
 ? 
;
_space_group_IT_number 15
_symmetry_cell_setting monoclinic
_symmetry_space_group_name_Hall '-C 2yc'
_symmetry_space_group_name_H-M 'C 1 2/c 1'
_atom_sites_solution_hydrogens geom
_atom_sites_solution_primary direct
_atom_sites_solution_secondary difmap
_audit_creation_method SHELXL-97
_cell_angle_alpha 90.00
_cell_angle_beta 91.933(1)
_cell_angle_gamma 90.00
_cell_formula_units_Z 4
_cell_length_a 22.2818(14)
_cell_length_b 17.6712(11)
_cell_length_c 14.3505(9)
_cell_measurement_reflns_used 3664
_cell_measurement_temperature 293(2)
_cell_measurement_theta_max 28.32
_cell_measurement_theta_min 2.31
_cell_volume 5647.2(6)
_computing_cell_refinement 'SAINT (Siemens, 1996)'
_computing_data_collection 'SMART (Siemens, 1996)'
_computing_data_reduction SAINT
_computing_molecular_graphics SHELXTL
_computing_publication_material
;
SHELXTL, PARST (Nardelli, 1995) and PLATON (Spek, 1990)
;
_computing_structure_refinement SHELXTL
_computing_structure_solution 'SHELXTL (Sheldrick, 1997)'
_diffrn_ambient_temperature 293(2)
_diffrn_detector_area_resol_mean 8.33
_diffrn_measured_fraction_theta_full 0.999
_diffrn_measured_fraction_theta_max 0.999
_diffrn_measurement_device_type
;
Siemens SMART CCD area detector diffractometer
;
_diffrn_measurement_method '\w scans'
_diffrn_radiation_monochromator graphite
_diffrn_radiation_source 'fine-focus sealed tube'
_diffrn_radiation_type MoK\a
_diffrn_radiation_wavelength 0.71073
_diffrn_reflns_av_R_equivalents 0.0548
_diffrn_reflns_av_sigmaI/netI 0.0715
_diffrn_reflns_limit_h_max 26
_diffrn_reflns_limit_h_min -26
_diffrn_reflns_limit_k_max 21
_diffrn_reflns_limit_k_min -13
_diffrn_reflns_limit_l_max 17
_diffrn_reflns_limit_l_min -16
_diffrn_reflns_number 13868
_diffrn_reflns_theta_full 25.00
_diffrn_reflns_theta_max 25.00
_diffrn_reflns_theta_min 2.31
_diffrn_standards_decay_% 0
_exptl_absorpt_coefficient_mu 0.610
_exptl_absorpt_correction_T_max 0.8982
_exptl_absorpt_correction_T_min 0.7838
_exptl_absorpt_correction_type empirical
_exptl_absorpt_process_details 'SADABS (Sheldrick, 1996)'
_exptl_crystal_colour 'light brown'
_exptl_crystal_density_diffrn 1.447
_exptl_crystal_density_method 'not measured'
_exptl_crystal_description slab
_exptl_crystal_F_000 2536
_exptl_crystal_size_max 0.42
_exptl_crystal_size_mid 0.22
_exptl_crystal_size_min 0.18
_refine_diff_density_max 0.380
_refine_diff_density_min -0.581
_refine_diff_density_rms 0.078
_refine_ls_extinction_method none
_refine_ls_goodness_of_fit_ref 1.103
_refine_ls_hydrogen_treatment constr
_refine_ls_matrix_type full
_refine_ls_number_parameters 407
_refine_ls_number_reflns 4959
_refine_ls_number_restraints 0
_refine_ls_restrained_S_all 1.103
_refine_ls_R_factor_all 0.1194
_refine_ls_R_factor_gt 0.0830
_refine_ls_shift/su_max 0.000
_refine_ls_shift/su_mean 0.000
_refine_ls_structure_factor_coef Fsqd
_refine_ls_weighting_details 'calc w=1/[\s^2^(Fo^2^)+(0.0508P)^2^+30.2619P] where P=(Fo^2^+2Fc^2^)/3'
_refine_ls_weighting_scheme calc
_refine_ls_wR_factor_gt 0.1594
_refine_ls_wR_factor_ref 0.1734
_reflns_number_gt 3481
_reflns_number_total 4959
_reflns_threshold_expression I>2sigma(I)
_cod_data_source_file ic048542vsi20041018_031109_3.cif
_cod_data_source_block tmn63m
_cod_depositor_comments
;
The following automatic conversions were performed:
'_symmetry_cell_setting' value 'Monoclinic' changed to 'monoclinic'
according to '/home/saulius/struct/CIF-dictionaries/cif_core.dic'
dictionary named 'cif_core.dic' version 2.4.1 from 2010-06-29.

Automatic conversion script
Id: cif_fix_enum 1527 2010-12-29 10:47:43Z saulius 
;
_cod_database_code 4308984

loop_
_symmetry_equiv_pos_as_xyz
'x, y, z'
'-x, y, -z+1/2'
'x+1/2, y+1/2, z'
'-x+1/2, y+1/2, -z+1/2'
'-x, -y, -z'
'x, -y, z-1/2'
'-x+1/2, -y+1/2, -z'
'x+1/2, -y+1/2, z-1/2'

loop_
_atom_site_label
_atom_site_type_symbol
_atom_site_fract_x
_atom_site_fract_y
_atom_site_fract_z
_atom_site_U_iso_or_equiv
_atom_site_adp_type
_atom_site_occupancy
_atom_site_symmetry_multiplicity
_atom_site_calc_flag
_atom_site_refinement_flags
_atom_site_disorder_assembly
_atom_site_disorder_group
Mn1 Mn 0.18504(3) 0.22112(4) 0.05770(5) 0.0302(2) Uani 1 1 d . . .
N1 N 0.10603(18) 0.1589(2) -0.0057(3) 0.0345(10) Uani 1 1 d . . .
N2 N 0.19695(18) 0.0976(2) 0.0956(3) 0.0324(10) Uani 1 1 d . . .
N3 N 0.16373(19) 0.2368(2) 0.2078(3) 0.0354(11) Uani 1 1 d . . .
N4 N 0.13052(19) 0.3288(2) 0.0665(3) 0.0371(11) Uani 1 1 d . . .
N5 N 0.23481(19) 0.1994(3) -0.0712(3) 0.0379(11) Uani 1 1 d . . .
N6 N 0.2378(2) 0.1370(3) -0.1038(3) 0.0478(13) Uani 1 1 d . . .
N7 N 0.2405(3) 0.0773(4) -0.1343(4) 0.0742(18) Uani 1 1 d . . .
C1 C 0.0624(2) 0.1891(4) -0.0594(4) 0.0474(15) Uani 1 1 d . . .
H1A H 0.0607 0.2415 -0.0648 0.057 Uiso 1 1 calc R . .
C2 C 0.0199(3) 0.1470(4) -0.1071(4) 0.0539(17) Uani 1 1 d . . .
H2A H -0.0100 0.1703 -0.1435 0.065 Uiso 1 1 calc R . .
C3 C 0.0224(3) 0.0709(4) -0.1003(5) 0.0566(17) Uani 1 1 d . . .
H3A H -0.0054 0.0410 -0.1330 0.068 Uiso 1 1 calc R . .
C4 C 0.0665(3) 0.0378(3) -0.0444(4) 0.0481(16) Uani 1 1 d . . .
H4A H 0.0686 -0.0146 -0.0389 0.058 Uiso 1 1 calc R . .
C5 C 0.1078(2) 0.0831(3) 0.0037(3) 0.0335(13) Uani 1 1 d . . .
C6 C 0.1568(2) 0.0512(3) 0.0657(3) 0.0321(12) Uani 1 1 d . . .
C7 C 0.1541(2) -0.0308(3) 0.0912(4) 0.0380(13) Uani 1 1 d . . .
C8 C 0.1667(3) -0.0857(3) 0.0263(4) 0.0528(16) Uani 1 1 d . . .
H8A H 0.1778 -0.0718 -0.0332 0.063 Uiso 1 1 calc R . .
C9 C 0.1629(3) -0.1617(4) 0.0502(6) 0.069(2) Uani 1 1 d . . .
H9A H 0.1723 -0.1986 0.0069 0.083 Uiso 1 1 calc R . .
C10 C 0.1454(3) -0.1825(4) 0.1365(6) 0.0611(19) Uani 1 1 d . . .
H10A H 0.1416 -0.2334 0.1516 0.073 Uiso 1 1 calc R . .
C11 C 0.1336(3) -0.1281(4) 0.2006(5) 0.0543(17) Uani 1 1 d . . .
H11A H 0.1225 -0.1422 0.2600 0.065 Uiso 1 1 calc R . .
C12 C 0.1379(3) -0.0522(3) 0.1784(4) 0.0462(15) Uani 1 1 d . . .
H12A H 0.1297 -0.0157 0.2229 0.055 Uiso 1 1 calc R . .
C13 C 0.2492(3) 0.0712(3) 0.1521(4) 0.0442(14) Uani 1 1 d . . .
H13A H 0.2789 0.0503 0.1114 0.053 Uiso 1 1 calc R . .
H13B H 0.2367 0.0313 0.1936 0.053 Uiso 1 1 calc R . .
C14 C 0.2771(3) 0.1348(3) 0.2089(4) 0.0491(16) Uani 1 1 d . . .
H14A H 0.2817 0.1782 0.1683 0.059 Uiso 1 1 calc R . .
H14B H 0.3170 0.1193 0.2301 0.059 Uiso 1 1 calc R . .
C15 C 0.2429(3) 0.1597(4) 0.2927(4) 0.0527(17) Uani 1 1 d . . .
H15A H 0.2628 0.2041 0.3187 0.063 Uiso 1 1 calc R . .
H15B H 0.2465 0.1200 0.3392 0.063 Uiso 1 1 calc R . .
C16 C 0.1765(3) 0.1783(3) 0.2788(4) 0.0456(15) Uani 1 1 d . . .
H16A H 0.1551 0.1325 0.2609 0.055 Uiso 1 1 calc R . .
H16B H 0.1612 0.1952 0.3377 0.055 Uiso 1 1 calc R . .
C17 C 0.1389(2) 0.2988(3) 0.2307(4) 0.0380(13) Uani 1 1 d . . .
C18 C 0.1299(3) 0.3229(3) 0.3291(4) 0.0399(14) Uani 1 1 d . . .
C19 C 0.0775(3) 0.3080(4) 0.3740(5) 0.0600(18) Uani 1 1 d . . .
H19A H 0.0458 0.2835 0.3427 0.072 Uiso 1 1 calc R . .
C20 C 0.0721(4) 0.3300(4) 0.4668(5) 0.073(2) Uani 1 1 d . . .
H20A H 0.0367 0.3203 0.4972 0.088 Uiso 1 1 calc R . .
C21 C 0.1180(4) 0.3652(4) 0.5128(4) 0.066(2) Uani 1 1 d . . .
H21A H 0.1146 0.3782 0.5752 0.079 Uiso 1 1 calc R . .
C22 C 0.1691(4) 0.3818(4) 0.4678(4) 0.0651(19) Uani 1 1 d . . .
H22A H 0.2002 0.4074 0.4992 0.078 Uiso 1 1 calc R . .
C23 C 0.1753(3) 0.3608(4) 0.3760(4) 0.0580(18) Uani 1 1 d . . .
H23A H 0.2104 0.3725 0.3459 0.070 Uiso 1 1 calc R . .
C24 C 0.1187(2) 0.3502(3) 0.1535(4) 0.0360(13) Uani 1 1 d . . .
C25 C 0.0887(3) 0.4170(3) 0.1713(4) 0.0501(16) Uani 1 1 d . . .
H25A H 0.0818 0.4315 0.2323 0.060 Uiso 1 1 calc R . .
C26 C 0.0689(3) 0.4625(4) 0.0967(5) 0.0593(18) Uani 1 1 d . . .
H26A H 0.0472 0.5066 0.1069 0.071 Uiso 1 1 calc R . .
C27 C 0.0819(3) 0.4407(4) 0.0086(5) 0.0554(17) Uani 1 1 d . . .
H27A H 0.0698 0.4700 -0.0424 0.067 Uiso 1 1 calc R . .
C28 C 0.1136(3) 0.3739(3) -0.0038(5) 0.0485(15) Uani 1 1 d . . .
H28A H 0.1235 0.3602 -0.0639 0.058 Uiso 1 1 calc R . .
Cl1 Cl 0.0000 0.12241(15) 0.2500 0.0862(10) Uani 1 2 d S . .
Cl2 Cl 0.5000 0.13804(14) 0.2500 0.0667(8) Uani 1 2 d S . .
O1 O 0.0287(14) 0.128(2) 0.185(2) 0.252(18) Uani 0.50 1 d P . .
O2 O -0.0429(8) 0.1073(12) 0.1643(18) 0.169(9) Uani 0.50 1 d P . .
O3 O -0.0453(7) 0.0696(9) 0.260(2) 0.125(7) Uani 0.50 1 d P . .
O4 O 0.0251(6) 0.1903(7) 0.2125(11) 0.115(7) Uani 0.50 1 d P . .
O5 O 0.5567(10) 0.1802(17) 0.243(2) 0.210(11) Uani 0.50 1 d P . .
O6 O 0.5378(10) 0.0740(9) 0.2718(10) 0.155(9) Uani 0.50 1 d P . .
O7 O 0.5142(13) 0.1700(16) 0.1761(14) 0.153(11) Uani 0.50 1 d P . .
O8 O 0.4872(18) 0.130(2) 0.1658(19) 0.26(2) Uani 0.50 1 d P . .

loop_
_atom_site_aniso_label
_atom_site_aniso_U_11
_atom_site_aniso_U_22
_atom_site_aniso_U_33
_atom_site_aniso_U_23
_atom_site_aniso_U_13
_atom_site_aniso_U_12
Mn1 0.0303(4) 0.0274(4) 0.0330(4) -0.0033(4) 0.0005(3) -0.0021(4)
N1 0.031(2) 0.034(3) 0.039(3) -0.001(2) -0.002(2) -0.003(2)
N2 0.032(2) 0.031(2) 0.034(2) -0.003(2) 0.0001(19) 0.000(2)
N3 0.041(3) 0.027(3) 0.038(3) -0.001(2) 0.003(2) 0.002(2)
N4 0.040(3) 0.032(3) 0.039(3) 0.000(2) -0.003(2) 0.003(2)
N5 0.037(3) 0.037(3) 0.040(3) -0.009(2) 0.008(2) -0.006(2)
N6 0.045(3) 0.054(4) 0.045(3) -0.021(3) 0.003(2) -0.011(3)
N7 0.075(4) 0.064(4) 0.084(4) -0.041(4) 0.001(3) -0.011(3)
C1 0.035(3) 0.050(4) 0.056(4) -0.001(3) -0.007(3) 0.006(3)
C2 0.036(3) 0.071(5) 0.054(4) 0.009(4) -0.011(3) -0.002(3)
C3 0.040(4) 0.064(5) 0.064(4) 0.005(4) -0.013(3) -0.016(3)
C4 0.048(4) 0.040(4) 0.056(4) 0.001(3) -0.006(3) -0.013(3)
C5 0.026(3) 0.044(4) 0.031(3) 0.004(3) 0.004(2) -0.006(2)
C6 0.030(3) 0.034(3) 0.033(3) -0.004(2) 0.012(2) -0.001(2)
C7 0.039(3) 0.039(3) 0.036(3) 0.001(3) -0.002(3) 0.000(3)
C8 0.068(4) 0.046(4) 0.046(4) -0.002(3) 0.014(3) 0.001(3)
C9 0.088(5) 0.035(4) 0.085(6) -0.012(4) 0.003(4) -0.003(4)
C10 0.062(4) 0.031(4) 0.090(6) 0.018(4) -0.004(4) 0.003(3)
C11 0.049(4) 0.062(5) 0.052(4) 0.023(4) 0.001(3) -0.007(3)
C12 0.050(4) 0.041(4) 0.047(4) -0.001(3) 0.005(3) -0.003(3)
C13 0.043(3) 0.040(4) 0.049(4) -0.001(3) 0.001(3) 0.005(3)
C14 0.038(3) 0.049(4) 0.059(4) 0.005(3) -0.012(3) -0.002(3)
C15 0.059(4) 0.058(4) 0.040(3) 0.003(3) -0.020(3) -0.005(3)
C16 0.060(4) 0.039(4) 0.039(3) 0.002(3) 0.014(3) 0.006(3)
C17 0.032(3) 0.037(3) 0.045(3) -0.006(3) 0.008(2) -0.008(2)
C18 0.050(4) 0.033(3) 0.036(3) -0.009(3) 0.006(3) 0.000(3)
C19 0.051(4) 0.055(4) 0.075(5) -0.010(4) 0.021(4) 0.000(3)
C20 0.079(6) 0.076(6) 0.068(5) -0.005(4) 0.035(4) 0.014(4)
C21 0.110(7) 0.055(5) 0.033(4) -0.010(3) 0.016(4) 0.024(4)
C22 0.088(5) 0.066(5) 0.042(4) -0.014(3) 0.002(4) -0.002(4)
C23 0.066(4) 0.055(4) 0.053(4) -0.012(3) 0.008(3) -0.008(3)
C24 0.036(3) 0.026(3) 0.046(3) -0.002(3) 0.007(3) -0.009(2)
C25 0.058(4) 0.044(4) 0.049(4) -0.010(3) 0.007(3) 0.003(3)
C26 0.062(4) 0.042(4) 0.073(5) 0.000(4) 0.003(4) 0.014(3)
C27 0.061(4) 0.044(4) 0.060(4) 0.006(3) 0.000(3) 0.007(3)
C28 0.048(4) 0.042(4) 0.055(4) 0.004(3) 0.002(3) 0.000(3)
Cl1 0.0563(17) 0.0470(17) 0.157(3) 0.000 0.021(2) 0.000
Cl2 0.116(2) 0.0535(16) 0.0316(14) 0.000 0.0162(14) 0.000
O1 0.20(3) 0.37(5) 0.19(3) -0.06(3) 0.14(2) -0.10(3)
O2 0.107(13) 0.159(17) 0.24(2) -0.126(17) -0.078(14) 0.037(12)
O3 0.072(8) 0.085(10) 0.21(2) 0.006(12) -0.026(12) -0.036(8)
O4 0.106(12) 0.074(8) 0.161(18) 0.041(9) -0.065(10) -0.024(7)
O5 0.150(18) 0.30(3) 0.18(2) 0.00(2) 0.050(16) -0.09(2)
O6 0.29(3) 0.104(12) 0.069(10) -0.003(9) -0.026(12) 0.108(14)
O7 0.19(2) 0.20(2) 0.078(15) 0.101(17) 0.037(15) -0.009(17)
O8 0.27(4) 0.38(5) 0.110(19) -0.13(3) -0.11(2) 0.19(4)

loop_
_atom_type_symbol
_atom_type_description
_atom_type_scat_dispersion_real
_atom_type_scat_dispersion_imag
_atom_type_scat_source
C C 0.0033 0.0016 'International Tables Vol C Tables 4.2.6.8 and 6.1.1.4'
H H 0.0000 0.0000 'International Tables Vol C Tables 4.2.6.8 and 6.1.1.4'
N N 0.0061 0.0033 'International Tables Vol C Tables 4.2.6.8 and 6.1.1.4'
O O 0.0106 0.0060 'International Tables Vol C Tables 4.2.6.8 and 6.1.1.4'
Cl Cl 0.1484 0.1585 'International Tables Vol C Tables 4.2.6.8 and 6.1.1.4'
Mn Mn 0.3368 0.7283 'International Tables Vol C Tables 4.2.6.8 and 6.1.1.4'

loop_
_geom_angle_atom_site_label_1
_geom_angle_atom_site_label_2
_geom_angle_atom_site_label_3
_geom_angle
_geom_angle_site_symmetry_1
_geom_angle_site_symmetry_3
_geom_angle_publ_flag
N5 Mn1 N3 161.87(16) . . ?
N5 Mn1 N1 89.13(16) . . ?
N3 Mn1 N1 105.18(16) . . ?
N5 Mn1 N2 88.59(16) . . ?
N3 Mn1 N2 85.13(15) . . ?
N1 Mn1 N2 73.04(15) . . ?
N5 Mn1 N4 118.39(17) . . ?
N3 Mn1 N4 73.20(16) . . ?
N1 Mn1 N4 91.12(16) . . ?
N2 Mn1 N4 148.92(16) . . ?
N5 Mn1 N5 76.40(18) . 7 ?
N3 Mn1 N5 91.90(16) . 7 ?
N1 Mn1 N5 160.15(16) . 7 ?
N2 Mn1 N5 119.31(16) . 7 ?
N4 Mn1 N5 84.12(16) . 7 ?
C1 N1 C5 118.4(5) . . ?
C1 N1 Mn1 125.9(4) . . ?
C5 N1 Mn1 115.3(3) . . ?
C6 N2 C13 120.9(5) . . ?
C6 N2 Mn1 117.6(4) . . ?
C13 N2 Mn1 121.5(3) . . ?
C17 N3 C16 120.1(5) . . ?
C17 N3 Mn1 117.5(4) . . ?
C16 N3 Mn1 122.4(3) . . ?
C28 N4 C24 118.5(5) . . ?
C28 N4 Mn1 126.9(4) . . ?
C24 N4 Mn1 114.4(3) . . ?
N6 N5 Mn1 121.2(4) . . ?
N6 N5 Mn1 123.1(4) . 7 ?
Mn1 N5 Mn1 103.60(18) . 7 ?
N7 N6 N5 179.6(7) . . ?
N1 C1 C2 123.4(6) . . ?
N1 C1 H1A 118.3 . . ?
C2 C1 H1A 118.3 . . ?
C3 C2 C1 118.6(6) . . ?
C3 C2 H2A 120.7 . . ?
C1 C2 H2A 120.7 . . ?
C2 C3 C4 119.5(6) . . ?
C2 C3 H3A 120.2 . . ?
C4 C3 H3A 120.2 . . ?
C3 C4 C5 119.5(6) . . ?
C3 C4 H4A 120.2 . . ?
C5 C4 H4A 120.2 . . ?
N1 C5 C4 120.5(5) . . ?
N1 C5 C6 117.0(4) . . ?
C4 C5 C6 122.5(5) . . ?
N2 C6 C5 116.5(5) . . ?
N2 C6 C7 125.0(5) . . ?
C5 C6 C7 118.5(5) . . ?
C12 C7 C8 119.3(5) . . ?
C12 C7 C6 120.4(5) . . ?
C8 C7 C6 120.3(5) . . ?
C7 C8 C9 119.8(6) . . ?
C7 C8 H8A 120.1 . . ?
C9 C8 H8A 120.1 . . ?
C10 C9 C8 120.5(7) . . ?
C10 C9 H9A 119.7 . . ?
C8 C9 H9A 119.7 . . ?
C9 C10 C11 119.4(6) . . ?
C9 C10 H10A 120.3 . . ?
C11 C10 H10A 120.3 . . ?
C10 C11 C12 120.9(6) . . ?
C10 C11 H11A 119.6 . . ?
C12 C11 H11A 119.6 . . ?
C7 C12 C11 120.1(6) . . ?
C7 C12 H12A 119.9 . . ?
C11 C12 H12A 119.9 . . ?
N2 C13 C14 111.3(5) . . ?
N2 C13 H13A 109.4 . . ?
C14 C13 H13A 109.4 . . ?
N2 C13 H13B 109.4 . . ?
C14 C13 H13B 109.4 . . ?
H13A C13 H13B 108.0 . . ?
C13 C14 C15 115.9(5) . . ?
C13 C14 H14A 108.3 . . ?
C15 C14 H14A 108.3 . . ?
C13 C14 H14B 108.3 . . ?
C15 C14 H14B 108.3 . . ?
H14A C14 H14B 107.4 . . ?
C14 C15 C16 118.2(5) . . ?
C14 C15 H15A 107.8 . . ?
C16 C15 H15A 107.8 . . ?
C14 C15 H15B 107.8 . . ?
C16 C15 H15B 107.8 . . ?
H15A C15 H15B 107.1 . . ?
N3 C16 C15 114.0(5) . . ?
N3 C16 H16A 108.8 . . ?
C15 C16 H16A 108.8 . . ?
N3 C16 H16B 108.8 . . ?
C15 C16 H16B 108.8 . . ?
H16A C16 H16B 107.6 . . ?
N3 C17 C24 117.1(5) . . ?
N3 C17 C18 124.0(5) . . ?
C24 C17 C18 118.8(5) . . ?
C23 C18 C19 119.1(6) . . ?
C23 C18 C17 119.0(5) . . ?
C19 C18 C17 122.0(5) . . ?
C18 C19 C20 119.6(7) . . ?
C18 C19 H19A 120.2 . . ?
C20 C19 H19A 120.2 . . ?
C21 C20 C19 120.4(7) . . ?
C21 C20 H20A 119.8 . . ?
C19 C20 H20A 119.8 . . ?
C20 C21 C22 120.0(6) . . ?
C20 C21 H21A 120.0 . . ?
C22 C21 H21A 120.0 . . ?
C21 C22 C23 120.5(7) . . ?
C21 C22 H22A 119.8 . . ?
C23 C22 H22A 119.8 . . ?
C18 C23 C22 120.3(6) . . ?
C18 C23 H23A 119.8 . . ?
C22 C23 H23A 119.8 . . ?
N4 C24 C25 121.6(5) . . ?
N4 C24 C17 117.1(5) . . ?
C25 C24 C17 121.2(5) . . ?
C24 C25 C26 119.4(6) . . ?
C24 C25 H25A 120.3 . . ?
C26 C25 H25A 120.3 . . ?
C27 C26 C25 118.4(6) . . ?
C27 C26 H26A 120.8 . . ?
C25 C26 H26A 120.8 . . ?
C26 C27 C28 119.0(6) . . ?
C26 C27 H27A 120.5 . . ?
C28 C27 H27A 120.5 . . ?
N4 C28 C27 123.0(6) . . ?
N4 C28 H28A 118.5 . . ?
C27 C28 H28A 118.5 . . ?
O1 Cl1 O1 170(4) 2 . ?
O1 Cl1 O3 63.5(18) 2 . ?
O1 Cl1 O3 125(2) . . ?
O1 Cl1 O3 125(2) 2 2 ?
O1 Cl1 O3 63.5(18) . 2 ?
O3 Cl1 O3 95.3(15) . 2 ?
O1 Cl1 O4 52.3(17) 2 2 ?
O1 Cl1 O4 118(2) . 2 ?
O3 Cl1 O4 103.3(10) . 2 ?
O3 Cl1 O4 153.6(9) 2 2 ?
O1 Cl1 O4 118(2) 2 . ?
O1 Cl1 O4 52.3(17) . . ?
O3 Cl1 O4 153.6(9) . . ?
O3 Cl1 O4 103.3(10) 2 . ?
O4 Cl1 O4 66.7(14) 2 . ?
O1 Cl1 O2 108.3(18) 2 . ?
O1 Cl1 O2 73.6(16) . . ?
O3 Cl1 O2 62.3(10) . . ?
O3 Cl1 O2 103.6(11) 2 . ?
O4 Cl1 O2 101.7(8) 2 . ?
O4 Cl1 O2 94.8(12) . . ?
O1 Cl1 O2 73.6(16) 2 2 ?
O1 Cl1 O2 108.3(18) . 2 ?
O3 Cl1 O2 103.6(11) . 2 ?
O3 Cl1 O2 62.2(10) 2 2 ?
O4 Cl1 O2 94.8(12) 2 2 ?
O4 Cl1 O2 101.7(8) . 2 ?
O2 Cl1 O2 160.3(17) . 2 ?
O8 Cl2 O8 167(4) . 2_655 ?
O8 Cl2 O7 145(2) . 2_655 ?
O8 Cl2 O7 44(2) 2_655 2_655 ?
O8 Cl2 O7 44(2) . . ?
O8 Cl2 O7 145(2) 2_655 . ?
O7 Cl2 O7 126(3) 2_655 . ?
O8 Cl2 O6 65(2) . 2_655 ?
O8 Cl2 O6 103.6(17) 2_655 2_655 ?
O7 Cl2 O6 112.1(15) 2_655 2_655 ?
O7 Cl2 O6 109.4(14) . 2_655 ?
O8 Cl2 O6 103.6(17) . . ?
O8 Cl2 O6 65(2) 2_655 . ?
O7 Cl2 O6 109.4(14) 2_655 . ?
O7 Cl2 O6 112.1(15) . . ?
O6 Cl2 O6 76.3(17) 2_655 . ?
O8 Cl2 O5 87.3(16) . 2_655 ?
O8 Cl2 O5 99(2) 2_655 2_655 ?
O7 Cl2 O5 58.3(12) 2_655 2_655 ?
O7 Cl2 O5 94.0(15) . 2_655 ?
O6 Cl2 O5 85.2(15) 2_655 2_655 ?
O6 Cl2 O5 151.8(14) . 2_655 ?
O8 Cl2 O5 99(2) . . ?
O8 Cl2 O5 87.3(16) 2_655 . ?
O7 Cl2 O5 94.0(15) 2_655 . ?
O7 Cl2 O5 58.3(12) . . ?
O6 Cl2 O5 151.8(14) 2_655 . ?
O6 Cl2 O5 85.2(15) . . ?
O5 Cl2 O5 119(2) 2_655 . ?
Cl1 O1 O4 76.3(19) . . ?
Cl1 O1 O3 66.5(17) . 2 ?
O4 O1 O3 123(3) . 2 ?
Cl1 O1 O2 64.3(13) . . ?
O4 O1 O2 101(3) . . ?
O3 O1 O2 100(2) 2 . ?
O3 O2 Cl1 53.4(8) . . ?
O3 O2 O1 90.0(17) . . ?
Cl1 O2 O1 42.1(9) . . ?
O1 O3 Cl1 50.0(11) 2 . ?
O1 O3 O2 100.2(17) 2 . ?
Cl1 O3 O2 64.4(10) . . ?
O1 O4 Cl1 51.5(12) . . ?
O1 O4 O4 106.9(15) . 2 ?
Cl1 O4 O4 56.7(7) . 2 ?
O7 O5 Cl2 52.6(9) . . ?
Cl2 O6 O8 50.7(11) . 2_655 ?
Cl2 O6 O6 51.9(8) . 2_655 ?
O8 O6 O6 80.8(16) 2_655 2_655 ?
O8 O7 Cl2 67(2) . . ?
O8 O7 O5 131(3) . . ?
Cl2 O7 O5 69.1(12) . . ?
O7 O8 Cl2 68.5(18) . . ?
O7 O8 O6 132(3) . 2_655 ?
Cl2 O8 O6 63.8(18) . 2_655 ?

loop_
_geom_bond_atom_site_label_1
_geom_bond_atom_site_label_2
_geom_bond_distance
_geom_bond_site_symmetry_2
_geom_bond_publ_flag
Mn1 N5 2.222(4) . ?
Mn1 N3 2.239(4) . ?
Mn1 N1 2.242(4) . ?
Mn1 N2 2.262(4) . ?
Mn1 N4 2.263(4) . ?
Mn1 N5 2.275(4) 7 ?
N1 C1 1.332(7) . ?
N1 C5 1.345(7) . ?
N2 C6 1.278(6) . ?
N2 C13 1.473(7) . ?
N3 C17 1.276(6) . ?
N3 C16 1.472(7) . ?
N4 C28 1.330(7) . ?
N4 C24 1.340(7) . ?
N5 N6 1.201(6) . ?
N5 Mn1 2.275(4) 7 ?
N6 N7 1.144(7) . ?
C1 C2 1.369(8) . ?
C1 H1A 0.9300 . ?
C2 C3 1.349(9) . ?
C2 H2A 0.9300 . ?
C3 C4 1.377(8) . ?
C3 H3A 0.9300 . ?
C4 C5 1.386(7) . ?
C4 H4A 0.9300 . ?
C5 C6 1.494(7) . ?
C6 C7 1.497(7) . ?
C7 C12 1.367(7) . ?
C7 C8 1.380(8) . ?
C8 C9 1.390(9) . ?
C8 H8A 0.9300 . ?
C9 C10 1.361(10) . ?
C9 H9A 0.9300 . ?
C10 C11 1.362(9) . ?
C10 H10A 0.9300 . ?
C11 C12 1.383(8) . ?
C11 H11A 0.9300 . ?
C12 H12A 0.9300 . ?
C13 C14 1.510(8) . ?
C13 H13A 0.9700 . ?
C13 H13B 0.9700 . ?
C14 C15 1.511(8) . ?
C14 H14A 0.9700 . ?
C14 H14B 0.9700 . ?
C15 C16 1.522(8) . ?
C15 H15A 0.9700 . ?
C15 H15B 0.9700 . ?
C16 H16A 0.9700 . ?
C16 H16B 0.9700 . ?
C17 C24 1.490(8) . ?
C17 C18 1.495(7) . ?
C18 C23 1.371(8) . ?
C18 C19 1.380(8) . ?
C19 C20 1.396(9) . ?
C19 H19A 0.9300 . ?
C20 C21 1.350(10) . ?
C20 H20A 0.9300 . ?
C21 C22 1.361(10) . ?
C21 H21A 0.9300 . ?
C22 C23 1.379(9) . ?
C22 H22A 0.9300 . ?
C23 H23A 0.9300 . ?
C24 C25 1.384(8) . ?
C25 C26 1.399(8) . ?
C25 H25A 0.9300 . ?
C26 C27 1.362(9) . ?
C26 H26A 0.9300 . ?
C27 C28 1.389(8) . ?
C27 H27A 0.9300 . ?
C28 H28A 0.9300 . ?
Cl1 O1 1.16(2) 2 ?
Cl1 O1 1.16(2) . ?
Cl1 O3 1.384(13) . ?
Cl1 O3 1.384(13) 2 ?
Cl1 O4 1.437(13) 2 ?
Cl1 O4 1.437(13) . ?
Cl1 O2 1.555(15) . ?
Cl1 O2 1.555(15) 2 ?
Cl2 O8 1.24(2) . ?
Cl2 O8 1.24(2) 2_655 ?
Cl2 O7 1.251(12) 2_655 ?
Cl2 O7 1.251(12) . ?
Cl2 O6 1.438(13) 2_655 ?
Cl2 O6 1.438(13) . ?
Cl2 O5 1.472(18) 2_655 ?
Cl2 O5 1.472(18) . ?
O1 O4 1.17(3) . ?
O1 O3 1.35(4) 2 ?
O1 O2 1.66(3) . ?
O2 O3 1.53(3) . ?
O3 O1 1.35(4) 2 ?
O4 O4 1.58(3) 2 ?
O5 O7 1.34(3) . ?
O6 O8 1.46(5) 2_655 ?
O6 O6 1.78(4) 2_655 ?
O7 O8 0.94(4) . ?
O8 O6 1.46(5) 2_655 ?

loop_
_geom_torsion_atom_site_label_1
_geom_torsion_atom_site_label_2
_geom_torsion_atom_site_label_3
_geom_torsion_atom_site_label_4
_geom_torsion
_geom_torsion_site_symmetry_1
_geom_torsion_site_symmetry_2
_geom_torsion_site_symmetry_3
_geom_torsion_site_symmetry_4
_geom_torsion_publ_flag
N5 Mn1 N1 C1 -88.0(5) . . . . ?
N3 Mn1 N1 C1 103.3(4) . . . . ?
N2 Mn1 N1 C1 -176.8(5) . . . . ?
N4 Mn1 N1 C1 30.4(5) . . . . ?
N5 Mn1 N1 C1 -45.3(7) 7 . . . ?
N5 Mn1 N1 C5 83.9(4) . . . . ?
N3 Mn1 N1 C5 -84.8(4) . . . . ?
N2 Mn1 N1 C5 -4.9(3) . . . . ?
N4 Mn1 N1 C5 -157.7(4) . . . . ?
N5 Mn1 N1 C5 126.6(5) 7 . . . ?
N5 Mn1 N2 C6 -89.1(4) . . . . ?
N3 Mn1 N2 C6 108.0(4) . . . . ?
N1 Mn1 N2 C6 0.5(4) . . . . ?
N4 Mn1 N2 C6 62.7(5) . . . . ?
N5 Mn1 N2 C6 -162.6(3) 7 . . . ?
N5 Mn1 N2 C13 90.6(4) . . . . ?
N3 Mn1 N2 C13 -72.4(4) . . . . ?
N1 Mn1 N2 C13 -179.9(4) . . . . ?
N4 Mn1 N2 C13 -117.7(4) . . . . ?
N5 Mn1 N2 C13 17.1(4) 7 . . . ?
N5 Mn1 N3 C17 124.7(6) . . . . ?
N1 Mn1 N3 C17 -94.2(4) . . . . ?
N2 Mn1 N3 C17 -165.2(4) . . . . ?
N4 Mn1 N3 C17 -7.7(4) . . . . ?
N5 Mn1 N3 C17 75.6(4) 7 . . . ?
N5 Mn1 N3 C16 -56.3(7) . . . . ?
N1 Mn1 N3 C16 84.8(4) . . . . ?
N2 Mn1 N3 C16 13.8(4) . . . . ?
N4 Mn1 N3 C16 171.3(4) . . . . ?
N5 Mn1 N3 C16 -105.4(4) 7 . . . ?
N5 Mn1 N4 C28 15.8(5) . . . . ?
N3 Mn1 N4 C28 -179.3(5) . . . . ?
N1 Mn1 N4 C28 -73.8(5) . . . . ?
N2 Mn1 N4 C28 -131.6(5) . . . . ?
N5 Mn1 N4 C28 86.9(5) 7 . . . ?
N5 Mn1 N4 C24 -159.0(3) . . . . ?
N3 Mn1 N4 C24 5.9(3) . . . . ?
N1 Mn1 N4 C24 111.4(4) . . . . ?
N2 Mn1 N4 C24 53.6(5) . . . . ?
N5 Mn1 N4 C24 -87.9(4) 7 . . . ?
N3 Mn1 N5 N6 92.5(7) . . . . ?
N1 Mn1 N5 N6 -50.1(4) . . . . ?
N2 Mn1 N5 N6 22.9(4) . . . . ?
N4 Mn1 N5 N6 -140.9(4) . . . . ?
N5 Mn1 N5 N6 143.6(5) 7 . . . ?
N3 Mn1 N5 Mn1 -51.0(6) . . . 7 ?
N1 Mn1 N5 Mn1 166.29(19) . . . 7 ?
N2 Mn1 N5 Mn1 -120.65(18) . . . 7 ?
N4 Mn1 N5 Mn1 75.5(2) . . . 7 ?
N5 Mn1 N5 Mn1 0.0 7 . . 7 ?
C5 N1 C1 C2 -1.3(8) . . . . ?
Mn1 N1 C1 C2 170.3(5) . . . . ?
N1 C1 C2 C3 -0.6(10) . . . . ?
C1 C2 C3 C4 1.3(10) . . . . ?
C2 C3 C4 C5 -0.3(10) . . . . ?
C1 N1 C5 C4 2.4(8) . . . . ?
Mn1 N1 C5 C4 -170.1(4) . . . . ?
C1 N1 C5 C6 -179.0(5) . . . . ?
Mn1 N1 C5 C6 8.5(6) . . . . ?
C3 C4 C5 N1 -1.6(9) . . . . ?
C3 C4 C5 C6 179.9(5) . . . . ?
C13 N2 C6 C5 -176.0(4) . . . . ?
Mn1 N2 C6 C5 3.7(6) . . . . ?
C13 N2 C6 C7 6.5(8) . . . . ?
Mn1 N2 C6 C7 -173.9(4) . . . . ?
N1 C5 C6 N2 -8.2(7) . . . . ?
C4 C5 C6 N2 170.3(5) . . . . ?
N1 C5 C6 C7 169.5(4) . . . . ?
C4 C5 C6 C7 -12.0(7) . . . . ?
N2 C6 C7 C12 72.3(7) . . . . ?
C5 C6 C7 C12 -105.2(6) . . . . ?
N2 C6 C7 C8 -109.1(6) . . . . ?
C5 C6 C7 C8 73.4(7) . . . . ?
C12 C7 C8 C9 0.0(9) . . . . ?
C6 C7 C8 C9 -178.6(6) . . . . ?
C7 C8 C9 C10 1.5(11) . . . . ?
C8 C9 C10 C11 -2.1(11) . . . . ?
C9 C10 C11 C12 1.4(10) . . . . ?
C8 C7 C12 C11 -0.7(9) . . . . ?
C6 C7 C12 C11 177.9(5) . . . . ?
C10 C11 C12 C7 0.1(9) . . . . ?
C6 N2 C13 C14 -158.4(5) . . . . ?
Mn1 N2 C13 C14 22.0(6) . . . . ?
N2 C13 C14 C15 74.6(6) . . . . ?
C13 C14 C15 C16 -51.3(8) . . . . ?
C17 N3 C16 C15 -118.5(6) . . . . ?
Mn1 N3 C16 C15 62.6(6) . . . . ?
C14 C15 C16 N3 -56.2(7) . . . . ?
C16 N3 C17 C24 -170.8(5) . . . . ?
Mn1 N3 C17 C24 8.3(6) . . . . ?
C16 N3 C17 C18 10.3(8) . . . . ?
Mn1 N3 C17 C18 -170.7(4) . . . . ?
N3 C17 C18 C23 86.5(7) . . . . ?
C24 C17 C18 C23 -92.5(7) . . . . ?
N3 C17 C18 C19 -93.4(7) . . . . ?
C24 C17 C18 C19 87.6(7) . . . . ?
C23 C18 C19 C20 -1.6(10) . . . . ?
C17 C18 C19 C20 178.3(6) . . . . ?
C18 C19 C20 C21 -0.4(11) . . . . ?
C19 C20 C21 C22 2.1(11) . . . . ?
C20 C21 C22 C23 -1.9(11) . . . . ?
C19 C18 C23 C22 1.9(10) . . . . ?
C17 C18 C23 C22 -178.0(6) . . . . ?
C21 C22 C23 C18 -0.2(11) . . . . ?
C28 N4 C24 C25 1.1(8) . . . . ?
Mn1 N4 C24 C25 176.4(4) . . . . ?
C28 N4 C24 C17 -179.3(5) . . . . ?
Mn1 N4 C24 C17 -4.0(6) . . . . ?
N3 C17 C24 N4 -2.8(7) . . . . ?
C18 C17 C24 N4 176.3(5) . . . . ?
N3 C17 C24 C25 176.9(5) . . . . ?
C18 C17 C24 C25 -4.1(8) . . . . ?
N4 C24 C25 C26 1.6(9) . . . . ?
C17 C24 C25 C26 -178.0(5) . . . . ?
C24 C25 C26 C27 -2.5(9) . . . . ?
C25 C26 C27 C28 0.9(10) . . . . ?
C24 N4 C28 C27 -2.9(8) . . . . ?
Mn1 N4 C28 C27 -177.5(4) . . . . ?
C26 C27 C28 N4 1.9(10) . . . . ?
O3 Cl1 O1 O4 147.3(11) . . . . ?
O3 Cl1 O1 O4 -135(2) 2 . . . ?
O4 Cl1 O1 O4 15(3) 2 . . . ?
O2 Cl1 O1 O4 110(3) . . . . ?
O2 Cl1 O1 O4 -90.8(19) 2 . . . ?
O3 Cl1 O1 O3 -77(3) . . . 2 ?
O4 Cl1 O1 O3 150.3(13) 2 . . 2 ?
O4 Cl1 O1 O3 135(2) . . . 2 ?
O2 Cl1 O1 O3 -114.9(19) . . . 2 ?
O2 Cl1 O1 O3 44.5(16) 2 . . 2 ?
O3 Cl1 O1 O2 38(3) . . . . ?
O3 Cl1 O1 O2 114.9(19) 2 . . . ?
O4 Cl1 O1 O2 -94.9(13) 2 . . . ?
O4 Cl1 O1 O2 -110(3) . . . . ?
O2 Cl1 O1 O2 159.4(18) 2 . . . ?
O1 Cl1 O2 O3 -45.1(19) 2 . . . ?
O1 Cl1 O2 O3 145(3) . . . . ?
O3 Cl1 O2 O3 88.8(19) 2 . . . ?
O4 Cl1 O2 O3 -99.0(12) 2 . . . ?
O4 Cl1 O2 O3 -166.2(12) . . . . ?
O2 Cl1 O2 O3 47.1(10) 2 . . . ?
O1 Cl1 O2 O1 169(4) 2 . . . ?
O3 Cl1 O2 O1 -145(3) . . . . ?
O3 Cl1 O2 O1 -57(2) 2 . . . ?
O4 Cl1 O2 O1 116(2) 2 . . . ?
O4 Cl1 O2 O1 48(2) . . . . ?
O2 Cl1 O2 O1 -98(2) 2 . . . ?
Cl1 O1 O2 O3 -27(2) . . . . ?
O4 O1 O2 O3 -96(3) . . . . ?
O3 O1 O2 O3 31(2) 2 . . . ?
O4 O1 O2 Cl1 -68.7(18) . . . . ?
O3 O1 O2 Cl1 57.7(15) 2 . . . ?
O1 Cl1 O3 O1 -173(3) . . . 2 ?
O3 Cl1 O3 O1 126(2) 2 . . 2 ?
O4 Cl1 O3 O1 -34.8(19) 2 . . 2 ?
O4 Cl1 O3 O1 -99(3) . . . 2 ?
O2 Cl1 O3 O1 -131(2) . . . 2 ?
O2 Cl1 O3 O1 64(2) 2 . . 2 ?
O1 Cl1 O3 O2 131(2) 2 . . . ?
O1 Cl1 O3 O2 -41(3) . . . . ?
O3 Cl1 O3 O2 -102.6(15) 2 . . . ?
O4 Cl1 O3 O2 96.4(11) 2 . . . ?
O4 Cl1 O3 O2 32(3) . . . . ?
O2 Cl1 O3 O2 -165.3(13) 2 . . . ?
Cl1 O2 O3 O1 35.9(13) . . . 2 ?
O1 O2 O3 O1 58(2) . . . 2 ?
O1 O2 O3 Cl1 22.3(16) . . . . ?
O3 O1 O4 Cl1 -49.9(19) 2 . . . ?
O2 O1 O4 Cl1 59.8(13) . . . . ?
Cl1 O1 O4 O4 -13(3) . . . 2 ?
O3 O1 O4 O4 -62(4) 2 . . 2 ?
O2 O1 O4 O4 47(3) . . . 2 ?
O1 Cl1 O4 O1 -178.4(8) 2 . . . ?
O3 Cl1 O4 O1 -93(3) . . . . ?
O3 Cl1 O4 O1 40(2) 2 . . . ?
O4 Cl1 O4 O1 -166(3) 2 . . . ?
O2 Cl1 O4 O1 -65(3) . . . . ?
O2 Cl1 O4 O1 104(2) 2 . . . ?
O1 Cl1 O4 O4 -13(2) 2 . . 2 ?
O1 Cl1 O4 O4 166(3) . . . 2 ?
O3 Cl1 O4 O4 72(3) . . . 2 ?
O3 Cl1 O4 O4 -154.1(12) 2 . . 2 ?
O2 Cl1 O4 O4 100.7(10) . . . 2 ?
O2 Cl1 O4 O4 -90.2(14) 2 . . 2 ?
O8 Cl2 O5 O7 17(3) . . . . ?
O8 Cl2 O5 O7 -175(3) 2_655 . . . ?
O7 Cl2 O5 O7 -131(3) 2_655 . . . ?
O6 Cl2 O5 O7 71(4) 2_655 . . . ?
O6 Cl2 O5 O7 120(2) . . . . ?
O5 Cl2 O5 O7 -75(2) 2_655 . . . ?
O8 Cl2 O6 O8 -172(2) . . . 2_655 ?
O7 Cl2 O6 O8 -3(3) 2_655 . . 2_655 ?
O7 Cl2 O6 O8 142(2) . . . 2_655 ?
O6 Cl2 O6 O8 -112.2(19) 2_655 . . 2_655 ?
O5 Cl2 O6 O8 -62(3) 2_655 . . 2_655 ?
O5 Cl2 O6 O8 89.2(17) . . . 2_655 ?
O8 Cl2 O6 O6 -60(2) . . . 2_655 ?
O8 Cl2 O6 O6 112.2(19) 2_655 . . 2_655 ?
O7 Cl2 O6 O6 108.9(15) 2_655 . . 2_655 ?
O7 Cl2 O6 O6 -105.7(17) . . . 2_655 ?
O5 Cl2 O6 O6 50(3) 2_655 . . 2_655 ?
O5 Cl2 O6 O6 -158.6(13) . . . 2_655 ?
O8 Cl2 O7 O8 165(5) 2_655 . . . ?
O7 Cl2 O7 O8 -135(3) 2_655 . . . ?
O6 Cl2 O7 O8 4(3) 2_655 . . . ?
O6 Cl2 O7 O8 87(3) . . . . ?
O5 Cl2 O7 O8 -82(3) 2_655 . . . ?
O5 Cl2 O7 O8 156(4) . . . . ?
O8 Cl2 O7 O5 -156(4) . . . . ?
O8 Cl2 O7 O5 9(6) 2_655 . . . ?
O7 Cl2 O7 O5 69.2(18) 2_655 . . . ?
O6 Cl2 O7 O5 -151.7(19) 2_655 . . . ?
O6 Cl2 O7 O5 -69(2) . . . . ?
O5 Cl2 O7 O5 122(3) 2_655 . . . ?
Cl2 O5 O7 O8 -30(4) . . . . ?
O5 O7 O8 Cl2 30(4) . . . . ?
Cl2 O7 O8 O6 -5(4) . . . 2_655 ?
O5 O7 O8 O6 25(8) . . . 2_655 ?
O8 Cl2 O8 O7 -140(3) 2_655 . . . ?
O7 Cl2 O8 O7 91(6) 2_655 . . . ?
O6 Cl2 O8 O7 -176(4) 2_655 . . . ?
O6 Cl2 O8 O7 -108(3) . . . . ?
O5 Cl2 O8 O7 99(3) 2_655 . . . ?
O5 Cl2 O8 O7 -21(3) . . . . ?
O8 Cl2 O8 O6 35.1(11) 2_655 . . 2_655 ?
O7 Cl2 O8 O6 -94(5) 2_655 . . 2_655 ?
O7 Cl2 O8 O6 176(4) . . . 2_655 ?
O6 Cl2 O8 O6 68(2) . . . 2_655 ?
O5 Cl2 O8 O6 -85.9(16) 2_655 . . 2_655 ?
O5 Cl2 O8 O6 155.0(17) . . . 2_655 ?
